data_2013470
loop_
_publ_author_name
'Tougait, Olivier'
'Ibers, James A.'
'Mar, Arthur'

_publ_section_title
;
 Manganese antimony diselenide iodide, MnSbSe~2~I
;
_journal_issue 8
_journal_name_full 'Acta Crystallographica Section C'
_journal_page_first i77
_journal_page_last i78
_journal_paper_doi 10.1107/S0108270103014082
_journal_volume 59
_journal_year 2003
_chemical_formula_iupac 'Mn Sb Se2 I'
_chemical_formula_structural 'Mn Sb Se2 I'
_chemical_formula_sum 'I Mn Sb Se2'
_chemical_formula_weight 461.51
_chemical_name_common 'manganese antimony diselenide iodide'
_chemical_name_systematic 'manganese antimony diselenide iodide'
_space_group_IT_number 12
_symmetry_cell_setting monoclinic
_symmetry_space_group_name_Hall '-C 2y'
_symmetry_space_group_name_H-M 'C 1 2/m 1'
_atom_sites_solution_hydrogens none
_atom_sites_solution_primary direct
_atom_sites_solution_secondary difmap
_cell_angle_alpha 90.00
_cell_angle_beta 91.27(3)
_cell_angle_gamma 90.00
_cell_formula_units_Z 4
_cell_length_a 13.319(3)
_cell_length_b 4.0359(8)
_cell_length_c 10.105(2)
_cell_measurement_reflns_used 2097
_cell_measurement_temperature 153(2)
_cell_measurement_theta_max 28.61
_cell_measurement_theta_min 3.06
_cell_volume 543.1(2)
_computing_cell_refinement 'SAINT (Bruker, 1999)'
_computing_data_collection 'SMART (Bruker, 1999)'
_computing_data_reduction SAINT
_computing_molecular_graphics 'ATOMS 5.1 (Dowty, 1999)'
_computing_publication_material 'SHELXTL 5.1'
_computing_structure_refinement SHELXTL
_computing_structure_solution 'SHELXTL (Sheldrick, 1997)'
_diffrn_ambient_temperature 153(2)
_diffrn_measured_fraction_theta_full 0.931
_diffrn_measured_fraction_theta_max 0.931
_diffrn_measurement_device_type 'Bruker SMART 1000 CCD area-detector'
_diffrn_measurement_method '0.3\% \w scans'
_diffrn_radiation_monochromator graphite
_diffrn_radiation_source 'fine-focus sealed tube'
_diffrn_radiation_type MoK\a
_diffrn_radiation_wavelength 0.71073
_diffrn_reflns_av_R_equivalents 0.0258
_diffrn_reflns_av_sigmaI/netI 0.0177
_diffrn_reflns_limit_h_max 17
_diffrn_reflns_limit_h_min -17
_diffrn_reflns_limit_k_max 5
_diffrn_reflns_limit_k_min -5
_diffrn_reflns_limit_l_max 13
_diffrn_reflns_limit_l_min -13
_diffrn_reflns_number 2404
_diffrn_reflns_theta_full 28.61
_diffrn_reflns_theta_max 28.61
_diffrn_reflns_theta_min 2.02
_exptl_absorpt_coefficient_mu 26.213
_exptl_absorpt_correction_T_max 0.656
_exptl_absorpt_correction_T_min 0.145
_exptl_absorpt_correction_type numerical
_exptl_absorpt_process_details 'XP in SHELXTL (Sheldrick, 1997)'
_exptl_crystal_colour black
_exptl_crystal_density_diffrn 5.645
_exptl_crystal_density_method 'not measured'
_exptl_crystal_description prism
_exptl_crystal_F_000 788
_exptl_crystal_size_max 0.190
_exptl_crystal_size_mid 0.042
_exptl_crystal_size_min 0.016
_refine_diff_density_max 2.111
_refine_diff_density_min -1.633
_refine_ls_extinction_coef 0.0022(3)
_refine_ls_extinction_expression Fc^*^=kFc[1+0.001xFc^2^\l^3^/sin(2\q)]^-1/4^
_refine_ls_extinction_method SHELXL97
_refine_ls_goodness_of_fit_ref 1.373
_refine_ls_hydrogen_treatment none
_refine_ls_matrix_type full
_refine_ls_number_parameters 34
_refine_ls_number_reflns 737
_refine_ls_number_restraints 0
_refine_ls_restrained_S_all 1.373
_refine_ls_R_factor_all 0.0275
_refine_ls_R_factor_gt 0.0264
_refine_ls_shift/su_max 0.000
_refine_ls_shift/su_mean 0.000
_refine_ls_structure_factor_coef Fsqd
_refine_ls_weighting_details
; calc
w = 1/[\s^2^(Fo^2^)+(0.04Fo^2^)^2^]
;
_refine_ls_weighting_scheme calc
_refine_ls_wR_factor_gt 0.0700
_refine_ls_wR_factor_ref 0.0705
_reflns_number_gt 709
_reflns_number_total 737
_reflns_threshold_expression I>2\s(I)
_cod_data_source_file iz1033.cif
_cod_data_source_block I
_cod_original_cell_volume 543.08(19)
_cod_original_sg_symbol_H-M 'C 2/m'
_cod_database_code 2013470
_cod_database_fobs_code 2013470

loop_
_symmetry_equiv_pos_as_xyz
'x, y, z'
'-x, y, -z'
'x+1/2, y+1/2, z'
'-x+1/2, y+1/2, -z'
'-x, -y, -z'
'x, -y, z'
'-x+1/2, -y+1/2, -z'
'x+1/2, -y+1/2, z'

loop_
_atom_site_label
_atom_site_fract_x
_atom_site_fract_y
_atom_site_fract_z
_atom_site_U_iso_or_equiv
_atom_site_adp_type
_atom_site_calc_flag
_atom_site_refinement_flags
_atom_site_occupancy
_atom_site_disorder_assembly
_atom_site_disorder_group
_atom_site_type_symbol
I1 0.36336(3) 0.0000 0.07710(4) 0.01207(17) Uani d S 1 . . I
Sb1 0.29385(3) 0.0000 0.68476(4) 0.01329(18) Uani d S 1 . . Sb
Se1 0.07442(4) 0.0000 0.25801(6) 0.01032(18) Uani d S 1 . . Se
Se2 0.36110(4) 0.0000 0.44523(6) 0.00988(19) Uani d S 1 . . Se
Mn1 0.0000 0.0000 0.5000 0.0115(3) Uani d S 1 . . Mn
Mn2 0.0000 0.0000 0.0000 0.0116(3) Uani d S 1 . . Mn

loop_
_atom_site_aniso_label
_atom_site_aniso_U_11
_atom_site_aniso_U_22
_atom_site_aniso_U_33
_atom_site_aniso_U_12
_atom_site_aniso_U_13
_atom_site_aniso_U_23
I1 0.0109(2) 0.0113(3) 0.0140(3) 0.000 0.00066(16) 0.000
Sb1 0.0145(3) 0.0132(3) 0.0122(3) 0.000 0.00112(17) 0.000
Se1 0.0111(3) 0.0098(3) 0.0099(3) 0.000 -0.0028(2) 0.000
Se2 0.0094(3) 0.0104(3) 0.0097(3) 0.000 -0.0015(2) 0.000
Mn1 0.0106(6) 0.0113(6) 0.0125(7) 0.000 0.0005(5) 0.000
Mn2 0.0115(6) 0.0106(6) 0.0127(6) 0.000 0.0002(5) 0.000

loop_
_atom_type_symbol
_atom_type_description
_atom_type_scat_dispersion_real
_atom_type_scat_dispersion_imag
_atom_type_scat_source
Mn Mn 0.3368 0.7283 'International Tables Vol C Tables 4.2.6.8 and 6.1.1.4'
Se Se -0.0929 2.2259 'International Tables Vol C Tables 4.2.6.8 and 6.1.1.4'
Sb Sb -0.5866 1.5461 'International Tables Vol C Tables 4.2.6.8 and 6.1.1.4'
I I -0.4742 1.8119 'International Tables Vol C Tables 4.2.6.8 and 6.1.1.4'

loop_
_geom_angle_atom_site_label_1
_geom_angle_atom_site_label_2
_geom_angle_atom_site_label_3
_geom_angle_site_symmetry_1
_geom_angle_site_symmetry_3
_geom_angle
_geom_angle_publ_flag
Mn2 I1 Mn2 3 3_545 90.64(2) no
Mn2 I1 Se2 3 . 107.09(2) no
Mn2 I1 Se2 3_545 . 107.09(2) no
Mn2 I1 Sb1 3 7_556 99.31(2) no
Mn2 I1 Sb1 3_545 7_556 156.376(14) no
Se2 I1 Sb1 . 7_556 49.516(17) no
Mn2 I1 Sb1 3 7_546 156.376(14) no
Mn2 I1 Sb1 3_545 7_546 99.31(2) no
Se2 I1 Sb1 . 7_546 49.516(17) no
Sb1 I1 Sb1 7_556 7_546 64.07(2) no
Mn2 I1 Se1 3 3 45.414(13) no
Mn2 I1 Se1 3_545 3 92.110(18) no
Se2 I1 Se1 . 3 63.34(2) no
Sb1 I1 Se1 7_556 3 80.181(18) no
Sb1 I1 Se1 7_546 3 112.37(2) no
Mn2 I1 Se1 3 3_545 92.110(18) no
Mn2 I1 Se1 3_545 3_545 45.414(13) no
Se2 I1 Se1 . 3_545 63.34(2) no
Sb1 I1 Se1 7_556 3_545 112.37(2) no
Sb1 I1 Se1 7_546 3_545 80.181(18) no
Se1 I1 Se1 3 3_545 62.60(2) no
Mn2 I1 I1 3 7_545 138.491(18) no
Mn2 I1 I1 3_545 7_545 91.023(16) no
Se2 I1 I1 . 7_545 111.94(3) no
Sb1 I1 I1 7_556 7_545 95.42(2) no
Sb1 I1 I1 7_546 7_545 63.195(17) no
Se1 I1 I1 3 7_545 174.976(18) no
Se1 I1 I1 3_545 7_545 117.521(18) no
Mn2 I1 I1 3 7 91.023(16) no
Mn2 I1 I1 3_545 7 138.491(18) no
Se2 I1 I1 . 7 111.94(3) no
Sb1 I1 I1 7_556 7 63.195(17) no
Sb1 I1 I1 7_546 7 95.42(2) no
Se1 I1 I1 3 7 117.521(18) no
Se1 I1 I1 3_545 7 174.976(18) no
I1 I1 I1 7_545 7 61.87(2) no
Mn2 I1 I1 3 5_655 45.321(10) no
Mn2 I1 I1 3_545 5_655 45.321(10) no
Se2 I1 I1 . 5_655 114.71(3) no
Sb1 I1 I1 7_556 5_655 140.047(16) no
Sb1 I1 I1 7_546 5_655 140.047(16) no
Se1 I1 I1 3 5_655 61.771(17) no
Se1 I1 I1 3_545 5_655 61.771(17) no
I1 I1 I1 7_545 5_655 123.038(19) no
I1 I1 I1 7 5_655 123.038(19) no
Mn2 I1 I1 3 1_565 44.679(10) no
Mn2 I1 I1 3_545 1_565 135.321(10) no
Se2 I1 I1 . 1_565 90.0 no
Sb1 I1 I1 7_556 1_565 57.963(10) no
Sb1 I1 I1 7_546 1_565 122.037(10) no
Se1 I1 I1 3 1_565 58.701(10) no
Se1 I1 I1 3_545 1_565 121.299(10) no
I1 I1 I1 7_545 1_565 120.933(10) no
I1 I1 I1 7 1_565 59.067(10) no
I1 I1 I1 5_655 1_565 90.0 no
Mn2 I1 I1 3 1_545 135.321(10) no
Mn2 I1 I1 3_545 1_545 44.679(11) no
Se2 I1 I1 . 1_545 90.0 no
Sb1 I1 I1 7_556 1_545 122.037(10) no
Sb1 I1 I1 7_546 1_545 57.963(10) no
Se1 I1 I1 3 1_545 121.299(10) no
Se1 I1 I1 3_545 1_545 58.701(10) no
I1 I1 I1 7_545 1_545 59.067(10) no
I1 I1 I1 7 1_545 120.933(10) no
I1 I1 I1 5_655 1_545 90.0 no
I1 I1 I1 1_565 1_545 180.000(10) no
Mn2 I1 Se1 3 7_545 88.87(2) no
Mn2 I1 Se1 3_545 7_545 43.168(17) no
Se2 I1 Se1 . 7_545 147.526(11) no
Sb1 I1 Se1 7_556 7_545 156.985(17) no
Sb1 I1 Se1 7_546 7_545 113.014(19) no
Se1 I1 Se1 3 7_545 119.59(2) no
Se1 I1 Se1 3_545 7_545 88.58(2) no
I1 I1 Se1 7_545 7_545 65.24(2) no
I1 I1 Se1 7 7_545 95.41(2) no
I1 I1 Se1 5_655 7_545 57.82(2) no
I1 I1 Se1 1_565 7_545 119.937(9) no
I1 I1 Se1 1_545 7_545 60.063(9) no
Mn2 I1 Se1 3 7 43.168(18) no
Mn2 I1 Se1 3_545 7 88.87(2) no
Se2 I1 Se1 . 7 147.526(11) no
Sb1 I1 Se1 7_556 7 113.014(19) no
Sb1 I1 Se1 7_546 7 156.985(17) no
Se1 I1 Se1 3 7 88.58(2) no
Se1 I1 Se1 3_545 7 119.59(2) no
I1 I1 Se1 7_545 7 95.41(2) no
I1 I1 Se1 7 7 65.24(2) no
I1 I1 Se1 5_655 7 57.82(2) no
I1 I1 Se1 1_565 7 60.063(9) no
I1 I1 Se1 1_545 7 119.937(9) no
Se1 I1 Se1 7_545 7 59.873(18) no
Mn2 I1 Sb1 3 1_554 82.26(2) no
Mn2 I1 Sb1 3_545 1_554 82.26(2) no
Se2 I1 Sb1 . 1_554 166.328(15) no
Sb1 I1 Sb1 7_556 1_554 120.132(18) no
Sb1 I1 Sb1 7_546 1_554 120.132(18) no
Se1 I1 Sb1 3 1_554 127.44(2) no
Se1 I1 Sb1 3_545 1_554 127.44(2) no
I1 I1 Sb1 7_545 1_554 56.94(2) no
I1 I1 Sb1 7 1_554 56.94(2) no
I1 I1 Sb1 5_655 1_554 78.96(3) no
I1 I1 Sb1 1_565 1_554 90.0 no
I1 I1 Sb1 1_545 1_554 90.0 no
Se1 I1 Sb1 7_545 1_554 39.383(12) no
Se1 I1 Sb1 7 1_554 39.383(12) no
Se2 Sb1 Se1 . 7_556 87.94(2) no
Se2 Sb1 Se1 . 7_546 87.94(2) no
Se1 Sb1 Se1 7_556 7_546 95.43(3) no
Se2 Sb1 Se2 . 7_546 81.25(2) no
Se1 Sb1 Se2 7_556 7_546 166.92(2) no
Se1 Sb1 Se2 7_546 7_546 91.54(2) no
Se2 Sb1 Se2 . 7_556 81.25(2) no
Se1 Sb1 Se2 7_556 7_556 91.54(2) no
Se1 Sb1 Se2 7_546 7_556 166.92(2) no
Se2 Sb1 Se2 7_546 7_556 79.61(3) no
Mn1 Se1 Sb1 . 7_556 93.22(2) no
Mn1 Se1 Sb1 . 7_546 93.22(2) no
Sb1 Se1 Sb1 7_556 7_546 95.43(3) no
Mn1 Se1 Mn2 . . 137.15(3) no
Sb1 Se1 Mn2 7_556 . 114.51(2) no
Sb1 Se1 Mn2 7_546 . 114.51(2) no
Mn1 Se1 I1 . 3_445 98.75(2) no
Sb1 Se1 I1 7_556 3_445 159.973(19) no
Sb1 Se1 I1 7_546 3_445 99.84(2) no
Mn2 Se1 I1 . 3_445 46.889(19) no
Mn1 Se1 I1 . 3_455 98.75(2) no
Sb1 Se1 I1 7_556 3_455 99.84(2) no
Sb1 Se1 I1 7_546 3_455 159.973(19) no
Mn2 Se1 I1 . 3_455 46.889(19) no
I1 Se1 I1 3_445 3_455 62.60(2) no
Mn1 Se1 I1 . 7_545 149.060(10) no
Sb1 Se1 I1 7_556 7_545 113.83(3) no
Sb1 Se1 I1 7_546 7_545 70.46(2) no
Mn2 Se1 I1 . 7_545 44.529(12) no
I1 Se1 I1 3_445 7_545 60.41(2) no
I1 Se1 I1 3_455 7_545 91.42(2) no
Mn1 Se1 I1 . 7 149.060(10) no
Sb1 Se1 I1 7_556 7 70.46(2) no
Sb1 Se1 I1 7_546 7 113.82(3) no
Mn2 Se1 I1 . 7 44.529(12) no
I1 Se1 I1 3_445 7 91.42(2) no
I1 Se1 I1 3_455 7 60.41(2) no
I1 Se1 I1 7_545 7 59.873(18) no
Mn1 Se1 I1 . . 138.32(3) no
Sb1 Se1 I1 7_556 . 60.806(16) no
Sb1 Se1 I1 7_546 . 60.806(16) no
Mn2 Se1 I1 . . 84.53(3) no
I1 Se1 I1 3_445 . 116.450(19) no
I1 Se1 I1 3_455 . 116.450(19) no
I1 Se1 I1 7_545 . 56.06(2) no
I1 Se1 I1 7 . 56.06(2) no
Sb1 Se2 Mn1 . 3 93.21(2) no
Sb1 Se2 Mn1 . 3_545 93.21(2) no
Mn1 Se2 Mn1 3 3_545 92.87(2) no
Sb1 Se2 Sb1 . 7_546 98.75(2) no
Mn1 Se2 Sb1 3 7_546 166.55(2) no
Mn1 Se2 Sb1 3_545 7_546 92.57(2) no
Sb1 Se2 Sb1 . 7_556 98.75(2) no
Mn1 Se2 Sb1 3 7_556 92.57(2) no
Mn1 Se2 Sb1 3_545 7_556 166.55(2) no
Sb1 Se2 Sb1 7_546 7_556 79.61(3) no
Sb1 Se2 I1 . . 160.31(2) no
Mn1 Se2 I1 3 . 100.29(2) no
Mn1 Se2 I1 3_545 . 100.29(2) no
Sb1 Se2 I1 7_546 . 66.62(2) no
Sb1 Se2 I1 7_556 . 66.62(2) no
Sb1 Se2 I1 . 1_545 129.658(11) no
Mn1 Se2 I1 3 1_545 130.83(2) no
Mn1 Se2 I1 3_545 1_545 65.69(2) no
Sb1 Se2 I1 7_546 1_545 42.296(16) no
Sb1 Se2 I1 7_556 1_545 101.63(2) no
I1 Se2 I1 . 1_545 47.326(10) no
Sb1 Se2 I1 . 1_565 129.658(11) no
Mn1 Se2 I1 3 1_565 65.69(2) no
Mn1 Se2 I1 3_545 1_565 130.83(2) no
Sb1 Se2 I1 7_546 1_565 101.63(2) no
Sb1 Se2 I1 7_556 1_565 42.296(16) no
I1 Se2 I1 . 1_565 47.326(10) no
I1 Se2 I1 1_545 1_565 94.652(19) no
Se1 Mn1 Se1 5_556 . 180.0 no
Se1 Mn1 Se2 5_556 3_445 85.60(2) no
Se1 Mn1 Se2 . 3_445 94.40(2) no
Se1 Mn1 Se2 5_556 7_556 94.40(2) no
Se1 Mn1 Se2 . 7_556 85.60(2) no
Se2 Mn1 Se2 3_445 7_556 180.00(3) no
Se1 Mn1 Se2 5_556 3_455 85.60(2) no
Se1 Mn1 Se2 . 3_455 94.40(2) no
Se2 Mn1 Se2 3_445 3_455 92.87(2) no
Se2 Mn1 Se2 7_556 3_455 87.13(2) no
Se1 Mn1 Se2 5_556 7_546 94.40(2) no
Se1 Mn1 Se2 . 7_546 85.60(2) no
Se2 Mn1 Se2 3_445 7_546 87.13(2) no
Se2 Mn1 Se2 7_556 7_546 92.87(2) no
Se2 Mn1 Se2 3_455 7_546 180.0 no
Se1 Mn1 I1 5_556 7_556 49.749(16) no
Se1 Mn1 I1 . 7_556 130.251(16) no
Se2 Mn1 I1 3_445 7_556 133.296(19) no
Se2 Mn1 I1 7_556 7_556 46.704(19) no
Se2 Mn1 I1 3_455 7_556 95.99(2) no
Se2 Mn1 I1 7_546 7_556 84.01(2) no
Se1 Mn1 I1 5_556 3_445 130.251(16) no
Se1 Mn1 I1 . 3_445 49.749(16) no
Se2 Mn1 I1 3_445 3_445 46.704(19) no
Se2 Mn1 I1 7_556 3_445 133.296(19) no
Se2 Mn1 I1 3_455 3_445 84.01(2) no
Se2 Mn1 I1 7_546 3_445 95.99(2) no
I1 Mn1 I1 7_556 3_445 180.0 no
Se1 Mn1 I1 5_556 7_546 49.749(16) no
Se1 Mn1 I1 . 7_546 130.251(16) no
Se2 Mn1 I1 3_445 7_546 95.99(2) no
Se2 Mn1 I1 7_556 7_546 84.01(2) no
Se2 Mn1 I1 3_455 7_546 133.296(19) no
Se2 Mn1 I1 7_546 7_546 46.704(19) no
I1 Mn1 I1 7_556 7_546 47.303(14) no
I1 Mn1 I1 3_445 7_546 132.697(14) no
Se1 Mn1 I1 5_556 3_455 130.251(16) no
Se1 Mn1 I1 . 3_455 49.749(16) no
Se2 Mn1 I1 3_445 3_455 84.01(2) no
Se2 Mn1 I1 7_556 3_455 95.99(2) no
Se2 Mn1 I1 3_455 3_455 46.704(19) no
Se2 Mn1 I1 7_546 3_455 133.296(19) no
I1 Mn1 I1 7_556 3_455 132.697(14) no
I1 Mn1 I1 3_445 3_455 47.303(14) no
I1 Mn1 I1 7_546 3_455 180.0 no
Se1 Mn2 Se1 . 5 180.0 no
Se1 Mn2 I1 . 3_445 87.70(2) no
Se1 Mn2 I1 5 3_445 92.30(2) no
Se1 Mn2 I1 . 7 92.30(2) no
Se1 Mn2 I1 5 7 87.70(2) no
I1 Mn2 I1 3_445 7 180.000(11) no
Se1 Mn2 I1 . 3_455 87.70(2) no
Se1 Mn2 I1 5 3_455 92.30(2) no
I1 Mn2 I1 3_445 3_455 90.64(2) no
I1 Mn2 I1 7 3_455 89.36(2) no
Se1 Mn2 I1 . 7_545 92.30(2) no
Se1 Mn2 I1 5 7_545 87.70(2) no
I1 Mn2 I1 3_445 7_545 89.36(2) no
I1 Mn2 I1 7 7_545 90.64(2) no
I1 Mn2 I1 3_455 7_545 180.000(11) no
Se1 Mn2 I1 . 5 118.88(3) no
Se1 Mn2 I1 5 5 61.12(3) no
I1 Mn2 I1 3_445 5 53.466(12) no
I1 Mn2 I1 7 5 126.534(12) no
I1 Mn2 I1 3_455 5 53.466(12) no
I1 Mn2 I1 7_545 5 126.534(12) no
Se1 Mn2 I1 . . 61.12(3) no
Se1 Mn2 I1 5 . 118.88(3) no
I1 Mn2 I1 3_445 . 126.534(12) no
I1 Mn2 I1 7 . 53.466(12) no
I1 Mn2 I1 3_455 . 126.534(12) no
I1 Mn2 I1 7_545 . 53.466(12) no
I1 Mn2 I1 5 . 180.0 no

loop_
_geom_bond_atom_site_label_1
_geom_bond_atom_site_label_2
_geom_bond_site_symmetry_2
_geom_bond_distance
_geom_bond_publ_flag
I1 Mn2 3 2.8380(5) no
I1 Mn2 3_545 2.8380(5) no
I1 Se2 . 3.7208(10) no
I1 Sb1 7_556 3.8041(9) no
I1 Sb1 7_546 3.8041(9) no
I1 Se1 3 3.8843(10) no
I1 Se1 3_545 3.8843(10) no
I1 I1 7_545 3.9257(10) no
I1 I1 7 3.9257(10) no
I1 I1 5_655 3.9910(12) no
I1 I1 1_565 4.0359(8) no
I1 I1 1_545 4.0359(8) no
I1 Se1 7_545 4.0436(9) no
I1 Se1 7 4.0436(9) no
I1 Sb1 1_554 4.0514(11) no
Sb1 Se2 . 2.5995(9) yes
Sb1 Se1 7_556 2.7277(6) yes
Sb1 Se1 7_546 2.7277(6) no
Sb1 Se2 7_546 3.1523(8) no
Sb1 Se2 7_556 3.1523(8) no
Se1 Mn1 . 2.6590(9) no
Se1 Sb1 7_556 2.7277(6) no
Se1 Sb1 7_546 2.7277(6) no
Se1 Mn2 . 2.7687(9) no
Se1 I1 3_445 3.8843(10) no
Se1 I1 3_455 3.8843(10) no
Se1 I1 7_545 4.0436(9) no
Se1 I1 7 4.0436(9) no
Se2 Mn1 3 2.7849(6) no
Se2 Mn1 3_545 2.7849(6) no
Se2 Sb1 7_546 3.1523(8) no
Se2 Sb1 7_556 3.1523(8) no
Se2 I1 1_545 5.4894(9) no
Se2 I1 1_565 5.4894(9) no
Mn1 Se1 5_556 2.6590(9) yes
Mn1 Se2 3_445 2.7849(6) yes
Mn1 Se2 7_556 2.7849(6) no
Mn1 Se2 3_455 2.7849(6) no
Mn1 Se2 7_546 2.7849(6) no
Mn1 I1 7_556 5.0301(12) no
Mn1 I1 3_445 5.0301(12) no
Mn1 I1 7_546 5.0301(11) no
Mn1 I1 3_455 5.0301(11) no
Mn2 Se1 5 2.7687(9) yes
Mn2 I1 3_445 2.8380(5) yes
Mn2 I1 7 2.8380(5) no
Mn2 I1 3_455 2.8380(5) no
Mn2 I1 7_545 2.8380(5) no
Mn2 I1 5 4.8850(11) no
